data_4327342
loop_
_publ_author_name
'Albert Figuerola'
'Joan Ribas'
'David Casanova'
'Miguel Maestro'
'Santiago Alvarez'
'Carmen Diaz'

_publ_section_title
;
 Magnetism of Cyano-Bridged Ln3+-M3+ Complexes. Part II: One-Dimensional
 Complexes (Ln3+ = Eu, Tb, Dy, Ho, Er, Tm; M3+ = Fe or Co) with bpy as
 Blocking Ligand
;
_journal_name_full 'Inorganic Chemistry'
_journal_page_first 6949
_journal_page_last 6958
_journal_paper_doi 10.1021/ic050650+
_journal_volume 44
_journal_year 2005
_chemical_formula_moiety 'C32 H30 Dy2 Fe2 N16 O8, 4 (H2 O), 3 (C10 H8 N2)'
_chemical_formula_sum 'C62 H72 Dy2 Fe2 N22 O16'
_chemical_formula_weight 1818.12
_chemical_name_systematic
; 
 ? 
;
_space_group_IT_number 2
_symmetry_cell_setting triclinic
_symmetry_space_group_name_Hall '-P 1'
_symmetry_space_group_name_H-M 'P -1'
_atom_sites_solution_hydrogens geom
_atom_sites_solution_primary direct
_atom_sites_solution_secondary difmap
_audit_creation_method SHELXL-97
_cell_angle_alpha 83.2860(10)
_cell_angle_beta 84.2840(10)
_cell_angle_gamma 63.9940(10)
_cell_formula_units_Z 1
_cell_length_a 9.7403(8)
_cell_length_b 10.6329(8)
_cell_length_c 19.9447(16)
_cell_measurement_temperature 298(2)
_cell_volume 1841.0(3)
_computing_cell_refinement 'Bruker SAINT'
_computing_data_collection 'Bruker SMART'
_computing_data_reduction 'Bruker SHELXTL'
_computing_molecular_graphics 'Bruker SHELXTL'
_computing_publication_material 'Bruker SHELXTL'
_computing_structure_refinement 'SHELXL-97 (Sheldrick, 1997)'
_computing_structure_solution 'SHELXS-97 (Sheldrick, 1990)'
_diffrn_ambient_temperature 298(2)
_diffrn_measured_fraction_theta_full 0.918
_diffrn_measured_fraction_theta_max 0.918
_diffrn_measurement_device_type 'CCD area detector'
_diffrn_measurement_method 'phi and omega scans'
_diffrn_radiation_monochromator graphite
_diffrn_radiation_source 'fine-focus sealed tube'
_diffrn_radiation_type MoK\a
_diffrn_radiation_wavelength 0.71073
_diffrn_reflns_av_R_equivalents 0.0166
_diffrn_reflns_av_sigmaI/netI 0.0329
_diffrn_reflns_limit_h_max 12
_diffrn_reflns_limit_h_min -8
_diffrn_reflns_limit_k_max 14
_diffrn_reflns_limit_k_min -11
_diffrn_reflns_limit_l_max 25
_diffrn_reflns_limit_l_min -26
_diffrn_reflns_number 11964
_diffrn_reflns_theta_full 28.28
_diffrn_reflns_theta_max 28.28
_diffrn_reflns_theta_min 2.06
_exptl_absorpt_coefficient_mu 2.471
_exptl_absorpt_correction_T_max 0.6125
_exptl_absorpt_correction_T_min 0.4536
_exptl_absorpt_correction_type Semi-empirical
_exptl_absorpt_process_details SADABS
_exptl_crystal_colour Orange
_exptl_crystal_density_diffrn 1.640
_exptl_crystal_description Block
_exptl_crystal_F_000 910
_exptl_crystal_size_max 0.38
_exptl_crystal_size_mid 0.30
_exptl_crystal_size_min 0.22
_refine_diff_density_max 0.623
_refine_diff_density_min -0.630
_refine_diff_density_rms 0.079
_refine_ls_extinction_coef 0.0035(2)
_refine_ls_extinction_expression Fc^*^=kFc[1+0.001xFc^2^\l^3^/sin(2\q)]^-1/4^
_refine_ls_extinction_method SHELXL
_refine_ls_goodness_of_fit_ref 1.020
_refine_ls_hydrogen_treatment mixed
_refine_ls_matrix_type full
_refine_ls_number_parameters 516
_refine_ls_number_reflns 8387
_refine_ls_number_restraints 0
_refine_ls_restrained_S_all 1.020
_refine_ls_R_factor_all 0.0279
_refine_ls_R_factor_gt 0.0239
_refine_ls_shift/su_max 0.001
_refine_ls_shift/su_mean 0.000
_refine_ls_structure_factor_coef Fsqd
_refine_ls_weighting_details 'calc w=1/[\s^2^(Fo^2^)+(0.0329P)^2^+0.6402P] where P=(Fo^2^+2Fc^2^)/3'
_refine_ls_weighting_scheme calc
_refine_ls_wR_factor_gt 0.0602
_refine_ls_wR_factor_ref 0.0616
_reflns_number_gt 7666
_reflns_number_total 8387
_reflns_threshold_expression >2sigma(I)
_cod_data_source_file ic0506502Bsi20050427_121801_03.cif
_cod_data_source_block complex3
_cod_database_code 4327342

loop_
_symmetry_equiv_pos_as_xyz
'x, y, z'
'-x, -y, -z'

loop_
_atom_site_label
_atom_site_type_symbol
_atom_site_fract_x
_atom_site_fract_y
_atom_site_fract_z
_atom_site_U_iso_or_equiv
_atom_site_adp_type
_atom_site_occupancy
_atom_site_symmetry_multiplicity
_atom_site_calc_flag
_atom_site_refinement_flags
_atom_site_disorder_assembly
_atom_site_disorder_group
Dy1 Dy 0.214856(12) 0.408826(11) 0.254887(6) 0.02029(5) Uani 1 1 d . . .
Fe1 Fe 0.76918(4) -0.04461(3) 0.273006(18) 0.02201(8) Uani 1 1 d . . .
O1 O 0.3598(2) 0.5330(2) 0.26705(11) 0.0292(4) Uani 1 1 d . . .
H1A H 0.409(4) 0.515(4) 0.3038(18) 0.044 Uiso 1 1 d . . .
H1B H 0.321(4) 0.605(4) 0.2635(18) 0.044 Uiso 1 1 d . . .
O2 O 0.2131(3) 0.4236(2) 0.37321(10) 0.0341(4) Uani 1 1 d . . .
H2A H 0.257(4) 0.352(4) 0.3946(18) 0.051 Uiso 1 1 d . . .
H2B H 0.235(4) 0.489(4) 0.3876(18) 0.051 Uiso 1 1 d . . .
O3 O 0.1817(3) 0.2138(2) 0.31531(12) 0.0399(5) Uani 1 1 d . . .
H3A H 0.236(5) 0.176(4) 0.349(2) 0.060 Uiso 1 1 d . . .
H3B H 0.141(5) 0.181(4) 0.308(2) 0.060 Uiso 1 1 d . . .
O4 O 0.2394(3) 0.5138(2) 0.14785(10) 0.0444(5) Uani 1 1 d . . .
H4A H 0.2250 0.5949 0.1511 0.067 Uiso 1 1 calc R . .
H4B H 0.2222 0.5040 0.1208 0.067 Uiso 1 1 d R . .
N8 N 0.0249(3) 0.6527(2) 0.26922(12) 0.0315(5) Uani 1 1 d . . .
N1 N -0.0243(2) 0.4116(2) 0.21601(11) 0.0277(5) Uani 1 1 d . . .
N2 N 0.2558(3) 0.2421(2) 0.16513(11) 0.0323(5) Uani 1 1 d . . .
N3 N 0.4782(3) 0.2351(2) 0.27189(12) 0.0311(5) Uani 1 1 d . . .
N6 N 0.8280(4) -0.0061(3) 0.11852(15) 0.0586(8) Uani 1 1 d . . .
N5 N 0.9982(3) 0.0785(3) 0.28956(13) 0.0393(6) Uani 1 1 d . . .
N4 N 0.6986(3) -0.0781(3) 0.42709(14) 0.0490(7) Uani 1 1 d . . .
N7 N 0.5366(4) -0.1592(3) 0.25471(18) 0.0576(8) Uani 1 1 d . . .
N10 N 0.2567(3) 0.6480(3) 0.41139(12) 0.0348(5) Uani 1 1 d . . .
N9 N 0.5435(3) 0.4511(3) 0.38300(14) 0.0437(6) Uani 1 1 d . . .
N1S N 0.1106(6) 0.3726(4) 0.93356(18) 0.0810(12) Uani 1 1 d . . .
C1 C -0.1620(3) 0.4956(3) 0.24179(15) 0.0353(6) Uani 1 1 d . . .
H1C H -0.1673 0.5568 0.2727 0.042 Uiso 1 1 calc R . .
C2 C -0.2967(4) 0.4973(4) 0.22537(18) 0.0447(8) Uani 1 1 d . . .
H2C H -0.3898 0.5589 0.2444 0.054 Uiso 1 1 calc R . .
C3 C -0.2915(4) 0.4077(4) 0.18084(19) 0.0525(9) Uani 1 1 d . . .
H3C H -0.3808 0.4060 0.1692 0.063 Uiso 1 1 calc R . .
C4 C -0.1511(4) 0.3191(4) 0.15322(18) 0.0471(8) Uani 1 1 d . . .
H4C H -0.1451 0.2573 0.1225 0.056 Uiso 1 1 calc R . .
C5 C -0.0171(3) 0.3224(3) 0.17147(14) 0.0319(6) Uani 1 1 d . . .
C6 C 0.1355(3) 0.2302(3) 0.14347(14) 0.0324(6) Uani 1 1 d . . .
C7 C 0.1558(5) 0.1378(4) 0.09549(18) 0.0537(9) Uani 1 1 d . . .
H7A H 0.0715 0.1307 0.0813 0.064 Uiso 1 1 calc R . .
C8 C 0.2987(5) 0.0576(4) 0.06918(19) 0.0600(10) Uani 1 1 d . . .
H8A H 0.3127 -0.0046 0.0372 0.072 Uiso 1 1 calc R . .
C9 C 0.4210(5) 0.0698(3) 0.09042(17) 0.0526(9) Uani 1 1 d . . .
H9A H 0.5196 0.0165 0.0731 0.063 Uiso 1 1 calc R . .
C10 C 0.3953(4) 0.1630(3) 0.13806(15) 0.0421(7) Uani 1 1 d . . .
H10A H 0.4788 0.1715 0.1522 0.051 Uiso 1 1 calc R . .
C11 C 0.5920(3) 0.1358(3) 0.27289(13) 0.0257(5) Uani 1 1 d . . .
C13 C 0.9120(3) 0.0348(3) 0.28427(13) 0.0271(5) Uani 1 1 d . . .
C12 C 0.7294(3) -0.0678(3) 0.37034(15) 0.0311(6) Uani 1 1 d . . .
C15 C 0.6251(3) -0.1198(3) 0.26076(15) 0.0327(6) Uani 1 1 d . . .
C14 C 0.8044(3) -0.0198(3) 0.17542(15) 0.0347(6) Uani 1 1 d . . .
C16 C 0.9339(3) -0.2333(3) 0.27153(13) 0.0264(5) Uani 1 1 d . . .
C26 C 0.1145(4) 0.7492(3) 0.41889(15) 0.0386(7) Uani 1 1 d . . .
H26A H 0.0335 0.7275 0.4141 0.046 Uiso 1 1 calc R . .
C25 C 0.0806(4) 0.8838(3) 0.43334(16) 0.0432(7) Uani 1 1 d . . .
H25A H -0.0201 0.9507 0.4387 0.052 Uiso 1 1 calc R . .
C24 C 0.2007(4) 0.9153(4) 0.43951(18) 0.0501(8) Uani 1 1 d . . .
H24A H 0.1825 1.0051 0.4489 0.060 Uiso 1 1 calc R . .
C23 C 0.3488(4) 0.8133(3) 0.43173(17) 0.0449(7) Uani 1 1 d . . .
H23A H 0.4311 0.8340 0.4351 0.054 Uiso 1 1 calc R . .
C22 C 0.3735(3) 0.6792(3) 0.41876(14) 0.0340(6) Uani 1 1 d . . .
C21 C 0.5297(4) 0.5635(3) 0.41225(14) 0.0361(6) Uani 1 1 d . . .
C20 C 0.6558(4) 0.5704(4) 0.43571(19) 0.0532(9) Uani 1 1 d . . .
H20A H 0.6448 0.6502 0.4548 0.064 Uiso 1 1 calc R . .
C19 C 0.7972(4) 0.4576(4) 0.4304(2) 0.0583(10) Uani 1 1 d . . .
H19A H 0.8832 0.4611 0.4449 0.070 Uiso 1 1 calc R . .
C18 C 0.8092(4) 0.3401(4) 0.40342(17) 0.0533(9) Uani 1 1 d . . .
H18A H 0.9024 0.2610 0.4012 0.064 Uiso 1 1 calc R . .
C17 C 0.6812(4) 0.3420(4) 0.37995(18) 0.0533(9) Uani 1 1 d . . .
H17A H 0.6905 0.2628 0.3608 0.064 Uiso 1 1 calc R . .
C1S C 0.2630(6) 0.3004(4) 0.90981(19) 0.0672(13) Uani 1 1 d . . .
H1SA H 0.2871 0.2440 0.8741 0.081 Uiso 1 1 calc R . .
C2S C 0.3752(6) 0.3137(4) 0.9395(2) 0.0691(12) Uani 1 1 d . . .
H2SA H 0.4770 0.2690 0.9239 0.083 Uiso 1 1 calc R . .
C3S C 0.3330(6) 0.3964(5) 0.9938(2) 0.0725(13) Uani 1 1 d . . .
H3SA H 0.4100 0.4039 1.0147 0.087 Uiso 1 1 calc R . .
C4S C 0.1927(4) 0.4639(3) 1.01745(14) 0.0427(7) Uani 1 1 d . . .
H4SA H 0.1713 0.5158 1.0547 0.051 Uiso 1 1 calc R . .
C5S C 0.0806(5) 0.4574(3) 0.98729(15) 0.0511(9) Uani 1 1 d . . .
O1S O 0.3600(3) 0.1532(2) 0.43493(11) 0.0475(6) Uani 1 1 d . . .
O2S O 0.2721(3) 0.8154(3) 0.24145(17) 0.0505(7) Uani 1 1 d . . .
H2X H 0.347(5) 0.824(4) 0.2463(17) 0.041(10) Uiso 1 1 d . . .
H2Y H 0.217(5) 0.864(5) 0.256(2) 0.054(15) Uiso 1 1 d . . .
O3X O 0.280(3) 0.7372(18) 0.1112(6) 0.047(4) Uani 0.32(3) 1 d P A 1
O4X O 0.281(2) 0.770(2) 0.9814(8) 0.293(12) Uani 0.466(9) 1 d P B 1
O3Y O 0.185(2) 0.7890(11) 0.1195(3) 0.071(3) Uani 0.68(3) 1 d P A 2
O4Y O 0.0710(8) 0.9050(8) 0.0146(3) 0.095(3) Uani 0.534(9) 1 d P B 2

loop_
_atom_site_aniso_label
_atom_site_aniso_U_11
_atom_site_aniso_U_22
_atom_site_aniso_U_33
_atom_site_aniso_U_23
_atom_site_aniso_U_13
_atom_site_aniso_U_12
Dy1 0.01579(6) 0.01531(6) 0.02706(7) -0.00349(4) -0.00267(4) -0.00351(4)
Fe1 0.01518(17) 0.01600(16) 0.03138(19) -0.00438(13) -0.00170(13) -0.00286(13)
O1 0.0241(10) 0.0243(9) 0.0397(11) -0.0049(8) -0.0056(8) -0.0096(8)
O2 0.0420(12) 0.0268(10) 0.0334(11) -0.0027(8) -0.0033(9) -0.0144(9)
O3 0.0454(13) 0.0364(12) 0.0482(13) 0.0116(9) -0.0186(10) -0.0273(10)
O4 0.0723(16) 0.0423(12) 0.0304(10) -0.0018(9) -0.0063(10) -0.0353(12)
N8 0.0216(11) 0.0211(11) 0.0471(14) -0.0070(9) -0.0040(10) -0.0035(9)
N1 0.0255(11) 0.0267(11) 0.0318(11) 0.0012(9) -0.0050(9) -0.0123(9)
N2 0.0335(13) 0.0251(11) 0.0333(12) -0.0066(9) -0.0045(10) -0.0065(10)
N3 0.0221(11) 0.0212(11) 0.0457(13) -0.0068(9) -0.0069(10) -0.0033(9)
N6 0.070(2) 0.067(2) 0.0405(16) -0.0083(14) 0.0049(15) -0.0315(18)
N5 0.0367(14) 0.0361(13) 0.0501(15) -0.0003(11) -0.0071(11) -0.0202(12)
N4 0.0469(17) 0.0570(18) 0.0388(15) -0.0026(12) 0.0007(12) -0.0195(14)
N7 0.0420(17) 0.0558(18) 0.086(2) -0.0158(16) -0.0047(16) -0.0280(15)
N10 0.0337(13) 0.0341(13) 0.0362(13) -0.0094(10) -0.0040(10) -0.0122(11)
N9 0.0354(14) 0.0409(14) 0.0513(16) -0.0151(12) -0.0065(12) -0.0098(12)
N1S 0.132(4) 0.055(2) 0.053(2) -0.0030(16) -0.019(2) -0.035(2)
C1 0.0279(14) 0.0362(15) 0.0429(16) -0.0008(12) -0.0009(12) -0.0157(12)
C2 0.0266(15) 0.0493(19) 0.059(2) 0.0048(15) -0.0026(14) -0.0193(14)
C3 0.0386(19) 0.061(2) 0.069(2) 0.0129(18) -0.0196(17) -0.0321(17)
C4 0.055(2) 0.0472(18) 0.054(2) 0.0023(15) -0.0194(16) -0.0338(17)
C5 0.0378(15) 0.0286(13) 0.0336(14) 0.0048(11) -0.0096(12) -0.0183(12)
C6 0.0434(17) 0.0255(13) 0.0310(14) -0.0023(10) -0.0057(12) -0.0166(12)
C7 0.070(3) 0.055(2) 0.051(2) -0.0231(16) -0.0013(18) -0.037(2)
C8 0.088(3) 0.050(2) 0.051(2) -0.0279(17) 0.007(2) -0.035(2)
C9 0.061(2) 0.0374(17) 0.0437(18) -0.0149(14) 0.0075(16) -0.0063(16)
C10 0.0393(17) 0.0387(16) 0.0383(16) -0.0095(13) -0.0029(13) -0.0060(14)
C11 0.0225(13) 0.0222(12) 0.0316(13) -0.0055(9) -0.0038(10) -0.0077(10)
C13 0.0239(13) 0.0209(12) 0.0330(13) -0.0026(10) -0.0020(10) -0.0061(10)
C12 0.0233(13) 0.0256(13) 0.0402(16) -0.0036(11) -0.0031(11) -0.0060(11)
C15 0.0224(13) 0.0281(13) 0.0461(16) -0.0088(11) -0.0014(11) -0.0082(11)
C14 0.0315(15) 0.0316(14) 0.0387(16) -0.0047(11) -0.0019(12) -0.0111(12)
C16 0.0191(12) 0.0240(12) 0.0353(14) -0.0062(10) -0.0020(10) -0.0076(10)
C26 0.0340(16) 0.0429(17) 0.0371(15) -0.0103(12) -0.0051(12) -0.0125(13)
C25 0.0431(18) 0.0354(16) 0.0412(16) -0.0086(13) -0.0061(14) -0.0058(14)
C24 0.057(2) 0.0343(17) 0.057(2) -0.0132(14) -0.0008(17) -0.0166(16)
C23 0.0441(19) 0.0405(17) 0.056(2) -0.0086(14) -0.0038(15) -0.0222(15)
C22 0.0375(16) 0.0346(15) 0.0294(14) -0.0072(11) -0.0026(12) -0.0140(12)
C21 0.0370(16) 0.0410(16) 0.0303(14) -0.0030(12) -0.0027(12) -0.0165(13)
C20 0.045(2) 0.054(2) 0.065(2) -0.0118(17) -0.0162(17) -0.0218(17)
C19 0.0383(19) 0.075(3) 0.062(2) -0.0004(19) -0.0163(17) -0.0239(19)
C18 0.0359(18) 0.061(2) 0.0460(19) -0.0041(16) -0.0068(15) -0.0045(16)
C17 0.0385(19) 0.051(2) 0.059(2) -0.0190(16) -0.0054(16) -0.0050(16)
C1S 0.099(4) 0.040(2) 0.042(2) -0.0079(15) -0.002(2) -0.010(2)
C2S 0.090(3) 0.055(2) 0.047(2) 0.0013(17) 0.003(2) -0.020(2)
C3S 0.112(4) 0.070(3) 0.049(2) 0.005(2) -0.019(2) -0.051(3)
C4S 0.067(2) 0.0435(17) 0.0237(14) -0.0069(12) -0.0028(14) -0.0280(17)
C5S 0.094(3) 0.0338(16) 0.0269(15) 0.0020(12) -0.0057(16) -0.0291(18)
O1S 0.0476(14) 0.0442(13) 0.0425(12) 0.0089(10) -0.0064(10) -0.0145(11)
O2S 0.0285(13) 0.0369(14) 0.089(2) -0.0147(13) -0.0027(14) -0.0145(12)
O3X 0.054(10) 0.040(6) 0.052(5) 0.002(4) -0.003(5) -0.025(7)
O4X 0.28(2) 0.36(3) 0.165(14) -0.037(15) -0.002(13) -0.06(2)
O3Y 0.100(10) 0.053(4) 0.070(3) -0.004(2) 0.002(3) -0.045(6)
O4Y 0.097(6) 0.116(6) 0.076(4) 0.002(4) -0.011(4) -0.052(5)

loop_
_atom_type_symbol
_atom_type_description
_atom_type_scat_dispersion_real
_atom_type_scat_dispersion_imag
_atom_type_scat_source
C C 0.0033 0.0016 'International Tables Vol C Tables 4.2.6.8 and 6.1.1.4'
H H 0.0000 0.0000 'International Tables Vol C Tables 4.2.6.8 and 6.1.1.4'
N N 0.0061 0.0033 'International Tables Vol C Tables 4.2.6.8 and 6.1.1.4'
O O 0.0106 0.0060 'International Tables Vol C Tables 4.2.6.8 and 6.1.1.4'
Fe Fe 0.3463 0.8444 'International Tables Vol C Tables 4.2.6.8 and 6.1.1.4'
Dy Dy -0.1892 4.4098 'International Tables Vol C Tables 4.2.6.8 and 6.1.1.4'

loop_
_geom_angle_atom_site_label_1
_geom_angle_atom_site_label_2
_geom_angle_atom_site_label_3
_geom_angle
_geom_angle_site_symmetry_1
_geom_angle_site_symmetry_3
O4 Dy1 O1 73.85(7) . .
O4 Dy1 O2 144.68(7) . .
O1 Dy1 O2 74.07(7) . .
O4 Dy1 O3 144.57(8) . .
O1 Dy1 O3 136.00(7) . .
O2 Dy1 O3 70.73(8) . .
O4 Dy1 N3 101.55(8) . .
O1 Dy1 N3 72.69(7) . .
O2 Dy1 N3 82.54(8) . .
O3 Dy1 N3 77.29(8) . .
O4 Dy1 N8 80.01(8) . .
O1 Dy1 N8 74.79(7) . .
O2 Dy1 N8 77.70(8) . .
O3 Dy1 N8 120.99(8) . .
N3 Dy1 N8 145.48(8) . .
O4 Dy1 N1 86.47(8) . .
O1 Dy1 N1 148.35(7) . .
O2 Dy1 N1 114.66(7) . .
O3 Dy1 N1 72.59(7) . .
N3 Dy1 N1 136.79(7) . .
N8 Dy1 N1 77.59(7) . .
O4 Dy1 N2 70.03(7) . .
O1 Dy1 N2 127.35(8) . .
O2 Dy1 N2 143.80(7) . .
O3 Dy1 N2 75.16(8) . .
N3 Dy1 N2 78.46(7) . .
N8 Dy1 N2 132.13(7) . .
N1 Dy1 N2 64.44(7) . .
C11 Fe1 C15 85.41(11) . .
C11 Fe1 C16 174.54(11) . .
C15 Fe1 C16 89.13(11) . .
C11 Fe1 C14 91.44(11) . .
C15 Fe1 C14 90.95(13) . .
C16 Fe1 C14 88.40(11) . .
C11 Fe1 C12 87.66(11) . .
C15 Fe1 C12 88.21(12) . .
C16 Fe1 C12 92.42(11) . .
C14 Fe1 C12 178.81(12) . .
C11 Fe1 C13 93.61(11) . .
C15 Fe1 C13 178.83(12) . .
C16 Fe1 C13 91.84(11) . .
C14 Fe1 C13 88.43(12) . .
C12 Fe1 C13 92.40(11) . .
Dy1 O1 H1A 118(2) . .
Dy1 O1 H1B 116(3) . .
H1A O1 H1B 105(4) . .
Dy1 O2 H2A 116(3) . .
Dy1 O2 H2B 119(2) . .
H2A O2 H2B 109(4) . .
Dy1 O3 H3A 115(3) . .
Dy1 O3 H3B 130(4) . .
H3A O3 H3B 115(4) . .
Dy1 O4 H4A 109.5 . .
Dy1 O4 H4B 128.0 . .
H4A O4 H4B 114.3 . .
C16 N8 Dy1 175.4(2) 1_465 .
C1 N1 C5 117.9(2) . .
C1 N1 Dy1 120.98(18) . .
C5 N1 Dy1 121.06(18) . .
C10 N2 C6 117.7(2) . .
C10 N2 Dy1 122.1(2) . .
C6 N2 Dy1 120.19(18) . .
C11 N3 Dy1 165.0(2) . .
C26 N10 C22 117.9(3) . .
C17 N9 C21 118.0(3) . .
C1S N1S C5S 117.9(4) . .
N1 C1 C2 124.0(3) . .
N1 C1 H1C 118.0 . .
C2 C1 H1C 118.0 . .
C3 C2 C1 118.9(3) . .
C3 C2 H2C 120.5 . .
C1 C2 H2C 120.5 . .
C2 C3 C4 118.7(3) . .
C2 C3 H3C 120.7 . .
C4 C3 H3C 120.7 . .
C3 C4 C5 120.0(3) . .
C3 C4 H4C 120.0 . .
C5 C4 H4C 120.0 . .
N1 C5 C4 120.5(3) . .
N1 C5 C6 117.3(2) . .
C4 C5 C6 122.2(3) . .
N2 C6 C7 121.1(3) . .
N2 C6 C5 116.8(2) . .
C7 C6 C5 122.1(3) . .
C8 C7 C6 120.2(3) . .
C8 C7 H7A 119.9 . .
C6 C7 H7A 119.9 . .
C7 C8 C9 119.1(3) . .
C7 C8 H8A 120.4 . .
C9 C8 H8A 120.4 . .
C8 C9 C10 118.6(3) . .
C8 C9 H9A 120.7 . .
C10 C9 H9A 120.7 . .
N2 C10 C9 123.3(3) . .
N2 C10 H10A 118.3 . .
C9 C10 H10A 118.3 . .
N3 C11 Fe1 172.8(2) . .
N5 C13 Fe1 178.0(3) . .
N4 C12 Fe1 176.7(3) . .
N7 C15 Fe1 177.3(3) . .
N6 C14 Fe1 178.7(3) . .
N8 C16 Fe1 175.7(2) 1_645 .
N10 C26 C25 124.0(3) . .
N10 C26 H26A 118.0 . .
C25 C26 H26A 118.0 . .
C24 C25 C26 117.6(3) . .
C24 C25 H25A 121.2 . .
C26 C25 H25A 121.2 . .
C25 C24 C23 119.7(3) . .
C25 C24 H24A 120.1 . .
C23 C24 H24A 120.1 . .
C24 C23 C22 119.2(3) . .
C24 C23 H23A 120.4 . .
C22 C23 H23A 120.4 . .
N10 C22 C23 121.5(3) . .
N10 C22 C21 116.7(3) . .
C23 C22 C21 121.8(3) . .
N9 C21 C20 121.4(3) . .
N9 C21 C22 116.7(3) . .
C20 C21 C22 122.0(3) . .
C19 C20 C21 119.3(3) . .
C19 C20 H20A 120.3 . .
C21 C20 H20A 120.3 . .
C18 C19 C20 119.0(3) . .
C18 C19 H19A 120.5 . .
C20 C19 H19A 120.5 . .
C17 C18 C19 118.5(3) . .
C17 C18 H18A 120.8 . .
C19 C18 H18A 120.8 . .
N9 C17 C18 123.7(3) . .
N9 C17 H17A 118.1 . .
C18 C17 H17A 118.1 . .
C2S C1S N1S 119.3(4) . .
C2S C1S H1SA 120.3 . .
N1S C1S H1SA 120.3 . .
C1S C2S C3S 117.9(5) . .
C1S C2S H2SA 121.1 . .
C3S C2S H2SA 121.1 . .
C4S C3S C2S 124.3(5) . .
C4S C3S H3SA 117.8 . .
C2S C3S H3SA 117.8 . .
C3S C4S C5S 118.8(3) . .
C3S C4S H4SA 120.6 . .
C5S C4S H4SA 120.6 . .
C4S C5S N1S 121.7(4) . .
C4S C5S C5S 117.9(4) . 2_567
N1S C5S C5S 120.4(5) . 2_567
H2X O2S H2Y 107(5) . .

loop_
_geom_bond_atom_site_label_1
_geom_bond_atom_site_label_2
_geom_bond_distance
_geom_bond_site_symmetry_2
Dy1 O4 2.332(2) .
Dy1 O1 2.3604(19) .
Dy1 O2 2.381(2) .
Dy1 O3 2.405(2) .
Dy1 N3 2.445(2) .
Dy1 N8 2.467(2) .
Dy1 N1 2.515(2) .
Dy1 N2 2.547(2) .
Fe1 C11 1.937(2) .
Fe1 C15 1.941(3) .
Fe1 C16 1.945(2) .
Fe1 C14 1.950(3) .
Fe1 C12 1.950(3) .
Fe1 C13 1.958(3) .
O1 H1A 0.87(4) .
O1 H1B 0.69(4) .
O2 H2A 0.79(4) .
O2 H2B 0.90(4) .
O3 H3A 0.84(4) .
O3 H3B 0.67(4) .
O4 H4A 0.8200 .
O4 H4B 0.6143 .
N8 C16 1.149(3) 1_465
N1 C1 1.335(4) .
N1 C5 1.349(3) .
N2 C10 1.343(4) .
N2 C6 1.348(4) .
N3 C11 1.148(3) .
N6 C14 1.140(4) .
N5 C13 1.142(4) .
N4 C12 1.147(4) .
N7 C15 1.132(4) .
N10 C26 1.337(4) .
N10 C22 1.342(4) .
N9 C17 1.336(4) .
N9 C21 1.339(4) .
N1S C1S 1.401(6) .
N1S C5S 1.407(4) .
C1 C2 1.375(4) .
C1 H1C 0.9300 .
C2 C3 1.359(5) .
C2 H2C 0.9300 .
C3 C4 1.379(5) .
C3 H3C 0.9300 .
C4 C5 1.405(4) .
C4 H4C 0.9300 .
C5 C6 1.472(4) .
C6 C7 1.390(4) .
C7 C8 1.363(6) .
C7 H7A 0.9300 .
C8 C9 1.366(6) .
C8 H8A 0.9300 .
C9 C10 1.379(4) .
C9 H9A 0.9300 .
C10 H10A 0.9300 .
C16 N8 1.149(3) 1_645
C26 C25 1.379(4) .
C26 H26A 0.9300 .
C25 C24 1.371(5) .
C25 H25A 0.9300 .
C24 C23 1.380(5) .
C24 H24A 0.9300 .
C23 C22 1.390(4) .
C23 H23A 0.9300 .
C22 C21 1.484(4) .
C21 C20 1.390(4) .
C20 C19 1.378(5) .
C20 H20A 0.9300 .
C19 C18 1.371(5) .
C19 H19A 0.9300 .
C18 C17 1.366(5) .
C18 H18A 0.9300 .
C17 H17A 0.9300 .
C1S C2S 1.360(7) .
C1S H1SA 0.9300 .
C2S C3S 1.391(6) .
C2S H2SA 0.9300 .
C3S C4S 1.302(6) .
C3S H3SA 0.9300 .
C4S C5S 1.329(5) .
C4S H4SA 0.9300 .
C5S C5S 1.498(8) 2_567
O2S H2X 0.79(4) .
O2S H2Y 0.63(4) .

loop_
_geom_hbond_atom_site_label_D
_geom_hbond_atom_site_label_H
_geom_hbond_atom_site_label_A
_geom_hbond_distance_DH
_geom_hbond_distance_HA
_geom_hbond_distance_DA
_geom_hbond_angle_DHA
_geom_hbond_site_symmetry_A
O1 H1A N9 0.87(4) 2.02(4) 2.880(3) 172(3) .
O1 H1A N10 0.87(4) 2.65(3) 3.157(3) 118(3) .
O1 H1B O2S 0.69(4) 2.08(4) 2.736(3) 162(4) .
O2 H2A O1S 0.79(4) 2.01(4) 2.782(3) 169(4) .
O2 H2B N10 0.90(4) 1.91(4) 2.799(3) 172(3) .
O3 H3A O1S 0.84(4) 2.13(4) 2.934(3) 160(4) .
O4 H4A O3X 0.82 1.88 2.584(9) 143.0 .
O4 H4A O3Y 0.82 1.96 2.735(7) 156.7 .
O3 H3B N5 0.67(4) 2.18(4) 2.853(3) 177(5) 1_455
O2S H2X N7 0.79(4) 1.96(4) 2.747(4) 178(4) 1_565
O2S H2Y N5 0.63(4) 2.45(4) 3.072(4) 169(5) 1_465

loop_
_geom_torsion_atom_site_label_1
_geom_torsion_atom_site_label_2
_geom_torsion_atom_site_label_3
_geom_torsion_atom_site_label_4
_geom_torsion
_geom_torsion_site_symmetry_4
O4 Dy1 N8 C16 38(3) 1_465
O1 Dy1 N8 C16 114(3) 1_465
O2 Dy1 N8 C16 -169(3) 1_465
O3 Dy1 N8 C16 -111(3) 1_465
N3 Dy1 N8 C16 134(3) 1_465
N1 Dy1 N8 C16 -50(3) 1_465
N2 Dy1 N8 C16 -13(3) 1_465
O4 Dy1 N1 C1 -110.7(2) .
O1 Dy1 N1 C1 -59.8(3) .
O2 Dy1 N1 C1 39.9(2) .
O3 Dy1 N1 C1 98.3(2) .
N3 Dy1 N1 C1 146.18(19) .
N8 Dy1 N1 C1 -30.1(2) .
N2 Dy1 N1 C1 179.8(2) .
O4 Dy1 N1 C5 73.26(19) .
O1 Dy1 N1 C5 124.1(2) .
O2 Dy1 N1 C5 -136.14(19) .
O3 Dy1 N1 C5 -77.8(2) .
N3 Dy1 N1 C5 -29.9(2) .
N8 Dy1 N1 C5 153.8(2) .
N2 Dy1 N1 C5 3.74(18) .
O4 Dy1 N2 C10 81.1(2) .
O1 Dy1 N2 C10 31.6(3) .
O2 Dy1 N2 C10 -85.6(3) .
O3 Dy1 N2 C10 -105.6(2) .
N3 Dy1 N2 C10 -25.8(2) .
N8 Dy1 N2 C10 135.8(2) .
N1 Dy1 N2 C10 176.9(2) .
O4 Dy1 N2 C6 -99.3(2) .
O1 Dy1 N2 C6 -148.77(19) .
O2 Dy1 N2 C6 94.0(2) .
O3 Dy1 N2 C6 74.0(2) .
N3 Dy1 N2 C6 153.8(2) .
N8 Dy1 N2 C6 -44.6(2) .
N1 Dy1 N2 C6 -3.48(19) .
O4 Dy1 N3 C11 -88.0(9) .
O1 Dy1 N3 C11 -156.8(9) .
O2 Dy1 N3 C11 127.6(9) .
O3 Dy1 N3 C11 55.8(9) .
N8 Dy1 N3 C11 -177.1(8) .
N1 Dy1 N3 C11 9.2(9) .
N2 Dy1 N3 C11 -21.4(9) .
C5 N1 C1 C2 -0.4(4) .
Dy1 N1 C1 C2 -176.6(2) .
N1 C1 C2 C3 0.8(5) .
C1 C2 C3 C4 -0.7(5) .
C2 C3 C4 C5 0.3(5) .
C1 N1 C5 C4 0.0(4) .
Dy1 N1 C5 C4 176.2(2) .
C1 N1 C5 C6 -180.0(2) .
Dy1 N1 C5 C6 -3.8(3) .
C3 C4 C5 N1 0.0(5) .
C3 C4 C5 C6 -180.0(3) .
C10 N2 C6 C7 0.9(4) .
Dy1 N2 C6 C7 -178.7(2) .
C10 N2 C6 C5 -177.3(2) .
Dy1 N2 C6 C5 3.1(3) .
N1 C5 C6 N2 0.4(4) .
C4 C5 C6 N2 -179.6(3) .
N1 C5 C6 C7 -177.7(3) .
C4 C5 C6 C7 2.3(4) .
N2 C6 C7 C8 -0.3(5) .
C5 C6 C7 C8 177.8(3) .
C6 C7 C8 C9 -0.3(6) .
C7 C8 C9 C10 0.2(6) .
C6 N2 C10 C9 -1.0(5) .
Dy1 N2 C10 C9 178.6(2) .
C8 C9 C10 N2 0.4(5) .
Dy1 N3 C11 Fe1 -21(3) .
C15 Fe1 C11 N3 -0.2(19) .
C16 Fe1 C11 N3 2(3) .
C14 Fe1 C11 N3 90.6(19) .
C12 Fe1 C11 N3 -88.6(19) .
C13 Fe1 C11 N3 179(100) .
C11 Fe1 C13 N5 -141(8) .
C15 Fe1 C13 N5 -107(9) .
C16 Fe1 C13 N5 39(8) .
C14 Fe1 C13 N5 -49(8) .
C12 Fe1 C13 N5 131(8) .
C11 Fe1 C12 N4 36(5) .
C15 Fe1 C12 N4 -50(5) .
C16 Fe1 C12 N4 -139(5) .
C14 Fe1 C12 N4 -5(9) .
C13 Fe1 C12 N4 129(5) .
C11 Fe1 C15 N7 -23(7) .
C16 Fe1 C15 N7 157(7) .
C14 Fe1 C15 N7 -115(7) .
C12 Fe1 C15 N7 65(7) .
C13 Fe1 C15 N7 -57(11) .
C11 Fe1 C14 N6 134(13) .
C15 Fe1 C14 N6 -141(13) .
C16 Fe1 C14 N6 -52(13) .
C12 Fe1 C14 N6 175(100) .
C13 Fe1 C14 N6 40(13) .
C11 Fe1 C16 N8 10(4) 1_645
C15 Fe1 C16 N8 12(3) 1_645
C14 Fe1 C16 N8 -79(3) 1_645
C12 Fe1 C16 N8 100(3) 1_645
C13 Fe1 C16 N8 -167(3) 1_645
C22 N10 C26 C25 0.4(5) .
N10 C26 C25 C24 0.8(5) .
C26 C25 C24 C23 -0.5(5) .
C25 C24 C23 C22 -1.0(5) .
C26 N10 C22 C23 -1.9(4) .
C26 N10 C22 C21 178.2(3) .
C24 C23 C22 N10 2.3(5) .
C24 C23 C22 C21 -177.8(3) .
C17 N9 C21 C20 3.3(5) .
C17 N9 C21 C22 -176.2(3) .
N10 C22 C21 N9 16.6(4) .
C23 C22 C21 N9 -163.3(3) .
N10 C22 C21 C20 -162.8(3) .
C23 C22 C21 C20 17.3(5) .
N9 C21 C20 C19 -1.7(5) .
C22 C21 C20 C19 177.7(3) .
C21 C20 C19 C18 -1.5(6) .
C20 C19 C18 C17 3.0(6) .
C21 N9 C17 C18 -1.7(6) .
C19 C18 C17 N9 -1.5(6) .
C5S N1S C1S C2S 0.5(6) .
N1S C1S C2S C3S 1.8(6) .
C1S C2S C3S C4S -1.3(6) .
C2S C3S C4S C5S -1.6(6) .
C3S C4S C5S N1S 4.1(5) .
C3S C4S C5S C5S -176.5(4) 2_567
C1S N1S C5S C4S -3.6(5) .
C1S N1S C5S C5S 177.0(4) 2_567
